data_4304902
loop_
_publ_author_name
'Hanne-Marthe Sommerfeldt'
'Christian Meermann'
'Karl W. T\"ornroos'
'Reiner Anwander'

_publ_contact_author_address
;
       Department of Chemistry,
       University of Bergen,
       Allegaten 41,
       N-5007 Bergen,
       Norway.
;
_publ_contact_author_email karl.tornroos@kj.uib.no
_publ_contact_author_fax '+47 55 58 3552'
_publ_contact_author_name
;
       Prof. Karl Wilhelm T\"ornroos
;
_publ_contact_author_phone '+47 55 58 9490'
_publ_section_title
;
Distinct Reaction Pathways of Peralkylated LnIIAlIII Heterobimetallic
Complexes with Substituted Phenols
;
_journal_name_full 'Inorganic Chemistry'
_journal_page_first 4696
_journal_page_last 4705
_journal_paper_doi 10.1021/ic702517s
_journal_volume 47
_journal_year 2008
_chemical_formula_moiety 'C40 H72 Al2 O3 Yb'
_chemical_formula_sum 'C40 H72 Al2 O3 Yb'
_chemical_formula_weight 827.98
_chemical_name_systematic
; 
 ? 
;
_space_group_IT_number 14
_symmetry_cell_setting monoclinic
_symmetry_space_group_name_Hall '-P 2ybc'
_symmetry_space_group_name_H-M 'P 1 21/c 1'
_atom_sites_solution_hydrogens geom
_atom_sites_solution_primary direct
_atom_sites_solution_secondary difmap
_audit_creation_method SHELXL-97
_cell_angle_alpha 90.00
_cell_angle_beta 114.2340(10)
_cell_angle_gamma 90.00
_cell_formula_units_Z 4
_cell_length_a 18.3390(6)
_cell_length_b 12.8562(4)
_cell_length_c 19.6956(6)
_cell_measurement_reflns_used 18058
_cell_measurement_temperature 123(2)
_cell_measurement_theta_max 30.524
_cell_measurement_theta_min 2.225
_cell_volume 4234.4(2)
_computing_cell_refinement
;
Bruker (2004). SAINT, version 6.45a, Bruker AXS Inc., Madison, 
Wisconsin, USA.
;
_computing_data_collection
;
Bruker (1999). SMART, version 5.054, Bruker AXS Inc., Madison, 
Wisconsin, USA.
;
_computing_data_reduction
;
Bruker (2004). SAINT, version 6.45a, Bruker AXS Inc., Madison, 
Wisconsin, USA.
;
_computing_molecular_graphics
;
Brandenburg, K. (2005). DIAMOND. Version 3.1. Crystal Impact GbR, Bonn, 
Germany.
;
_computing_publication_material
;
Bruker AXS (2003). SHELXTL. Version 6.14. Bruker AXS Inc., Madison, 
Wisconsin, USA.
;
_computing_structure_refinement
;
Sheldrick, G. M. (1997). SHELXS97 and SHELXL97. University of 
G\"ottingen, Germany.
;
_computing_structure_solution
;     
Sheldrick, G. M. (1997). SHELXS97 and SHELXL97. University of 
G\"ottingen, Germany. 
;
_diffrn_ambient_temperature 123(2)
_diffrn_detector_area_resol_mean '48 \um'
_diffrn_measured_fraction_theta_full 0.999
_diffrn_measured_fraction_theta_max 0.999
_diffrn_measurement_device_type 'Bruker-AXS SMART 2K CCD'
_diffrn_measurement_method 'omega scans'
_diffrn_radiation_monochromator graphite
_diffrn_radiation_source 'normal-focus sealed tube'
_diffrn_radiation_type MoK\a
_diffrn_radiation_wavelength 0.71073
_diffrn_reflns_av_R_equivalents 0.0220
_diffrn_reflns_av_sigmaI/netI 0.0152
_diffrn_reflns_limit_h_max 26
_diffrn_reflns_limit_h_min -26
_diffrn_reflns_limit_k_max 18
_diffrn_reflns_limit_k_min -18
_diffrn_reflns_limit_l_max 28
_diffrn_reflns_limit_l_min -28
_diffrn_reflns_number 72575
_diffrn_reflns_theta_full 30.55
_diffrn_reflns_theta_max 30.55
_diffrn_reflns_theta_min 1.95
_diffrn_standards_decay_% 0
_diffrn_standards_interval_count 1
_diffrn_standards_interval_time 28h
_diffrn_standards_number 1387
_exptl_absorpt_coefficient_mu 2.282
_exptl_absorpt_correction_T_max 0.66937
_exptl_absorpt_correction_T_min 0.46645
_exptl_absorpt_correction_type numerical
_exptl_absorpt_process_details
;
Bruker AXS (2003). SHELXTL. Version 6.14. 
Bruker AXS Inc., Madison, Wisconsin, USA.
;
_exptl_crystal_colour 'pale yellow'
_exptl_crystal_density_diffrn 1.299
_exptl_crystal_density_method 'not measured'
_exptl_crystal_description 'rhombic prism'
_exptl_crystal_F_000 1728
_exptl_crystal_size_max 0.28
_exptl_crystal_size_mid 0.25
_exptl_crystal_size_min 0.24
_refine_diff_density_max 3.949
_refine_diff_density_min -1.153
_refine_diff_density_rms 0.090
_refine_ls_extinction_method none
_refine_ls_goodness_of_fit_ref 1.119
_refine_ls_hydrogen_treatment mixed
_refine_ls_matrix_type full
_refine_ls_number_parameters 449
_refine_ls_number_reflns 12962
_refine_ls_number_restraints 10
_refine_ls_restrained_S_all 1.119
_refine_ls_R_factor_all 0.0369
_refine_ls_R_factor_gt 0.0309
_refine_ls_shift/su_max 0.001
_refine_ls_shift/su_mean 0.000
_refine_ls_structure_factor_coef Fsqd
_refine_ls_weighting_details 'calc w=1/[\s^2^(Fo^2^)+(0.0288P)^2^+7.2111P] where P=(Fo^2^+2Fc^2^)/3'
_refine_ls_weighting_scheme calc
_refine_ls_wR_factor_gt 0.0744
_refine_ls_wR_factor_ref 0.0781
_reflns_number_gt 11508
_reflns_number_total 12962
_reflns_threshold_expression I>2\s(I)
_cod_data_source_file ic702517s-file011_1.cif
_cod_data_source_block Compound10
_cod_original_sg_symbol_H-M 'P 21/c'
_cod_database_code 4304902

loop_
_symmetry_equiv_pos_as_xyz
'x, y, z'
'-x, y+1/2, -z+1/2'
'-x, -y, -z'
'x, -y-1/2, z-1/2'

loop_
_atom_site_label
_atom_site_type_symbol
_atom_site_fract_x
_atom_site_fract_y
_atom_site_fract_z
_atom_site_U_iso_or_equiv
_atom_site_adp_type
_atom_site_occupancy
_atom_site_symmetry_multiplicity
_atom_site_calc_flag
_atom_site_refinement_flags
_atom_site_disorder_assembly
_atom_site_disorder_group
Yb1 Yb 0.253637(6) 0.445797(8) 0.226823(6) 0.02378(3) Uani 1 1 d . . .
Al1 Al 0.12517(4) 0.45715(5) 0.30564(4) 0.02140(13) Uani 1 1 d . . .
Al2 Al 0.38774(5) 0.55972(6) 0.18888(5) 0.03042(17) Uani 1 1 d . . .
O1 O 0.23160(10) 0.41958(13) 0.33397(10) 0.0226(3) Uani 1 1 d . . .
O2 O 0.28818(10) 0.59687(13) 0.18416(10) 0.0239(3) Uani 1 1 d . . .
C1 C 0.28170(14) 0.36669(19) 0.39748(14) 0.0243(4) Uani 1 1 d . . .
C2 C 0.32883(15) 0.4231(2) 0.46150(15) 0.0293(5) Uani 1 1 d . . .
C3 C 0.38222(17) 0.3679(3) 0.52290(17) 0.0381(6) Uani 1 1 d . . .
H3 H 0.4147 0.4048 0.5667 0.046 Uiso 1 1 calc R . .
C4 C 0.38885(18) 0.2607(3) 0.52143(18) 0.0428(7) Uani 1 1 d . . .
H4 H 0.4255 0.2246 0.5638 0.051 Uiso 1 1 calc R . .
C5 C 0.34183(18) 0.2066(2) 0.45802(18) 0.0381(6) Uani 1 1 d . . .
H5 H 0.3465 0.1330 0.4574 0.046 Uiso 1 1 calc R . .
C6 C 0.28727(15) 0.2574(2) 0.39451(16) 0.0290(5) Uani 1 1 d . . .
C7 C 0.32606(16) 0.5409(2) 0.46551(17) 0.0348(6) Uani 1 1 d . . .
H7 H 0.2792 0.5658 0.4206 0.042 Uiso 1 1 calc R . .
C8 C 0.40222(19) 0.5894(3) 0.4638(2) 0.0479(8) Uani 1 1 d . . .
H8A H 0.4053 0.5720 0.4166 0.072 Uiso 1 1 calc R . .
H8B H 0.4494 0.5619 0.5053 0.072 Uiso 1 1 calc R . .
H8C H 0.4004 0.6652 0.4684 0.072 Uiso 1 1 calc R . .
C9 C 0.3153(2) 0.5778(3) 0.5347(2) 0.0501(8) Uani 1 1 d . . .
H9A H 0.2697 0.5416 0.5378 0.075 Uiso 1 1 calc R . .
H9B H 0.3053 0.6529 0.5314 0.075 Uiso 1 1 calc R . .
H9C H 0.3638 0.5625 0.5793 0.075 Uiso 1 1 calc R . .
C10 C 0.23949(17) 0.1967(2) 0.32456(18) 0.0337(6) Uani 1 1 d . . .
H10 H 0.1980 0.2444 0.2895 0.040 Uiso 1 1 calc R . .
C11 C 0.1968(2) 0.1032(3) 0.3382(2) 0.0479(8) Uani 1 1 d . . .
H11A H 0.1627 0.1257 0.3629 0.072 Uiso 1 1 calc R . .
H11B H 0.2363 0.0530 0.3699 0.072 Uiso 1 1 calc R . .
H11C H 0.1636 0.0704 0.2905 0.072 Uiso 1 1 calc R . .
C12 C 0.2935(2) 0.1613(2) 0.2867(2) 0.0469(8) Uani 1 1 d . . .
H12A H 0.2612 0.1257 0.2400 0.070 Uiso 1 1 calc R . .
H12B H 0.3344 0.1137 0.3197 0.070 Uiso 1 1 calc R . .
H12C H 0.3194 0.2221 0.2761 0.070 Uiso 1 1 calc R . .
C13 C 0.11233(15) 0.5302(2) 0.20969(14) 0.0261(5) Uani 1 1 d D . .
H13A H 0.1555(15) 0.577(2) 0.2138(18) 0.031 Uiso 1 1 d D . .
H13B H 0.1104(19) 0.486(2) 0.1680(14) 0.031 Uiso 1 1 d D . .
C14 C 0.03479(19) 0.5950(3) 0.17852(18) 0.0423(7) Uani 1 1 d . . .
H14A H 0.0309 0.6317 0.1335 0.063 Uiso 1 1 calc R . .
H14B H 0.0356 0.6457 0.2160 0.063 Uiso 1 1 calc R . .
H14C H -0.0114 0.5489 0.1662 0.063 Uiso 1 1 calc R . .
C15 C 0.05444(15) 0.3332(2) 0.28329(17) 0.0339(6) Uani 1 1 d . . .
H15A H 0.0756 0.2794 0.2602 0.041 Uiso 1 1 calc R . .
H15B H 0.0568 0.3045 0.3308 0.041 Uiso 1 1 calc R . .
C16 C -0.0313(2) 0.3534(3) 0.2328(3) 0.092(2) Uani 1 1 d . . .
H16A H -0.0616 0.2882 0.2239 0.138 Uiso 1 1 calc R . .
H16B H -0.0346 0.3813 0.1853 0.138 Uiso 1 1 calc R . .
H16C H -0.0538 0.4039 0.2561 0.138 Uiso 1 1 calc R . .
C17 C 0.11197(16) 0.5501(2) 0.37999(16) 0.0342(6) Uani 1 1 d . . .
H17A H 0.1435 0.5215 0.4302 0.041 Uiso 1 1 calc R . .
H17B H 0.1348 0.6189 0.3772 0.041 Uiso 1 1 calc R . .
C18 C 0.0255(2) 0.5660(4) 0.3711(2) 0.0604(12) Uani 1 1 d . . .
H18A H 0.0249 0.6143 0.4094 0.091 Uiso 1 1 calc R . .
H18B H 0.0029 0.4990 0.3766 0.091 Uiso 1 1 calc R . .
H18C H -0.0065 0.5948 0.3217 0.091 Uiso 1 1 calc R . .
C19 C 0.24470(15) 0.68676(18) 0.15694(14) 0.0249(5) Uani 1 1 d . . .
C20 C 0.25374(17) 0.7714(2) 0.20479(15) 0.0301(5) Uani 1 1 d . . .
C21 C 0.2068(2) 0.8596(2) 0.17587(19) 0.0437(7) Uani 1 1 d . . .
H21 H 0.2125 0.9177 0.2075 0.052 Uiso 1 1 calc R . .
C22 C 0.1524(3) 0.8647(3) 0.1027(2) 0.0506(9) Uani 1 1 d . . .
H22 H 0.1210 0.9254 0.0842 0.061 Uiso 1 1 calc R . .
C23 C 0.1439(2) 0.7807(3) 0.05659(18) 0.0426(7) Uani 1 1 d . . .
H23 H 0.1064 0.7845 0.0061 0.051 Uiso 1 1 calc R . .
C24 C 0.18884(17) 0.6905(2) 0.08211(15) 0.0303(5) Uani 1 1 d . . .
C25 C 0.30907(18) 0.7678(2) 0.28684(16) 0.0337(6) Uani 1 1 d . . .
H25 H 0.3379 0.6997 0.2971 0.040 Uiso 1 1 calc R . .
C26 C 0.2600(2) 0.7730(3) 0.33390(17) 0.0432(7) Uani 1 1 d . . .
H26A H 0.2962 0.7702 0.3868 0.065 Uiso 1 1 calc R . .
H26B H 0.2230 0.7140 0.3215 0.065 Uiso 1 1 calc R . .
H26C H 0.2296 0.8381 0.3234 0.065 Uiso 1 1 calc R . .
C27 C 0.3716(2) 0.8544(3) 0.3096(3) 0.0570(10) Uani 1 1 d . . .
H27A H 0.4086 0.8452 0.3618 0.085 Uiso 1 1 calc R . .
H27B H 0.3449 0.9220 0.3034 0.085 Uiso 1 1 calc R . .
H27C H 0.4014 0.8516 0.2781 0.085 Uiso 1 1 calc R . .
C28 C 0.17510(18) 0.6000(2) 0.02937(16) 0.0344(6) Uani 1 1 d . . .
H28 H 0.2152 0.5450 0.0560 0.041 Uiso 1 1 calc R . .
C29 C 0.1880(3) 0.6315(3) -0.0394(2) 0.0641(12) Uani 1 1 d . . .
H29A H 0.2416 0.6613 -0.0241 0.096 Uiso 1 1 calc R . .
H29B H 0.1479 0.6834 -0.0677 0.096 Uiso 1 1 calc R . .
H29C H 0.1829 0.5702 -0.0706 0.096 Uiso 1 1 calc R . .
C30 C 0.0921(2) 0.5531(3) 0.00671(18) 0.0461(8) Uani 1 1 d . . .
H30A H 0.0852 0.5311 0.0513 0.069 Uiso 1 1 calc R . .
H30B H 0.0863 0.4927 -0.0255 0.069 Uiso 1 1 calc R . .
H30C H 0.0516 0.6052 -0.0203 0.069 Uiso 1 1 calc R . .
C31 C 0.39982(17) 0.4140(2) 0.2343(2) 0.0392(7) Uani 1 1 d D . .
H31A H 0.3603(18) 0.358(2) 0.2113(19) 0.047 Uiso 1 1 d D . .
H31B H 0.4484(15) 0.401(3) 0.226(2) 0.047 Uiso 1 1 d D . .
C32 C 0.42857(19) 0.4018(3) 0.3188(2) 0.0482(8) Uani 1 1 d D . .
H32A H 0.452(2) 0.3326(17) 0.337(2) 0.072 Uiso 1 1 d D . .
H32B H 0.3836(16) 0.412(3) 0.333(2) 0.072 Uiso 1 1 d D . .
H32C H 0.4693(18) 0.454(2) 0.344(2) 0.072 Uiso 1 1 d D . .
C33 C 0.3905(3) 0.5474(4) 0.0903(3) 0.0707(14) Uani 1 1 d . . .
H33A H 0.4059 0.4746 0.0861 0.085 Uiso 1 1 calc R . .
H33B H 0.3347 0.5556 0.0532 0.085 Uiso 1 1 calc R . .
C34 C 0.4359(5) 0.6082(9) 0.0671(3) 0.197(6) Uani 1 1 d . . .
H34A H 0.4591 0.5659 0.0396 0.295 Uiso 1 1 calc R . .
H34B H 0.4790 0.6397 0.1104 0.295 Uiso 1 1 calc R . .
H34C H 0.4027 0.6631 0.0346 0.295 Uiso 1 1 calc R . .
C35 C 0.47446(17) 0.6467(2) 0.26031(18) 0.0380(6) Uani 1 1 d . . .
H35A H 0.4699 0.7182 0.2404 0.046 Uiso 1 1 calc R . .
H35B H 0.4686 0.6502 0.3080 0.046 Uiso 1 1 calc R . .
C36 C 0.55725(18) 0.6024(3) 0.2743(2) 0.0473(8) Uani 1 1 d . . .
H36A H 0.5988 0.6494 0.3071 0.071 Uiso 1 1 calc R . .
H36B H 0.5622 0.5955 0.2268 0.071 Uiso 1 1 calc R . .
H36C H 0.5636 0.5339 0.2979 0.071 Uiso 1 1 calc R . .
O1S O 0.19559(12) 0.32424(15) 0.12739(11) 0.0327(4) Uani 1 1 d . . .
C1S C 0.2308(2) 0.2959(3) 0.0758(2) 0.0434(7) Uani 1 1 d . . .
H1SA H 0.2815 0.2575 0.1021 0.052 Uiso 1 1 calc R . .
H1SB H 0.2422 0.3589 0.0529 0.052 Uiso 1 1 calc R . .
C2S C 0.1723(3) 0.2299(5) 0.0185(3) 0.101(2) Uani 1 1 d . . .
H2SA H 0.1458 0.2695 -0.0283 0.122 Uiso 1 1 calc R . .
H2SB H 0.1993 0.1689 0.0085 0.122 Uiso 1 1 calc R . .
C3S C 0.1148(3) 0.1967(4) 0.0450(3) 0.0801(17) Uani 1 1 d . . .
H3SA H 0.1247 0.1233 0.0616 0.096 Uiso 1 1 calc R . .
H3SB H 0.0603 0.2019 0.0049 0.096 Uiso 1 1 calc R . .
C4S C 0.12223(19) 0.2653(3) 0.10861(19) 0.0421(7) Uani 1 1 d . . .
H4SA H 0.0757 0.3127 0.0941 0.050 Uiso 1 1 calc R . .
H4SB H 0.1250 0.2232 0.1517 0.050 Uiso 1 1 calc R . .

loop_
_atom_site_aniso_label
_atom_site_aniso_U_11
_atom_site_aniso_U_22
_atom_site_aniso_U_33
_atom_site_aniso_U_23
_atom_site_aniso_U_13
_atom_site_aniso_U_12
Yb1 0.02462(5) 0.01835(5) 0.03281(6) -0.00008(4) 0.01628(4) -0.00114(4)
Al1 0.0183(3) 0.0208(3) 0.0252(3) -0.0001(3) 0.0091(3) 0.0005(2)
Al2 0.0295(4) 0.0278(4) 0.0424(4) -0.0116(3) 0.0233(3) -0.0088(3)
O1 0.0195(7) 0.0217(7) 0.0271(8) 0.0050(6) 0.0101(6) 0.0036(6)
O2 0.0290(8) 0.0182(7) 0.0295(8) -0.0018(6) 0.0171(7) -0.0026(6)
C1 0.0193(10) 0.0243(11) 0.0324(12) 0.0065(9) 0.0139(9) 0.0039(8)
C2 0.0209(10) 0.0313(12) 0.0345(13) 0.0053(10) 0.0100(10) 0.0040(9)
C3 0.0267(12) 0.0466(17) 0.0353(14) 0.0081(12) 0.0071(11) 0.0064(12)
C4 0.0318(14) 0.0503(18) 0.0432(16) 0.0217(14) 0.0123(12) 0.0145(13)
C5 0.0367(14) 0.0312(13) 0.0521(17) 0.0177(13) 0.0239(13) 0.0121(11)
C6 0.0277(12) 0.0250(11) 0.0407(14) 0.0088(10) 0.0204(11) 0.0058(9)
C7 0.0227(11) 0.0312(13) 0.0424(15) -0.0018(11) 0.0051(11) 0.0008(10)
C8 0.0302(14) 0.0348(15) 0.069(2) 0.0023(15) 0.0110(15) -0.0029(12)
C9 0.0401(17) 0.0497(19) 0.0493(19) -0.0112(15) 0.0070(14) 0.0070(14)
C10 0.0355(13) 0.0210(11) 0.0503(16) 0.0017(11) 0.0235(12) 0.0038(10)
C11 0.0457(17) 0.0333(15) 0.074(2) -0.0012(15) 0.0344(18) -0.0060(13)
C12 0.061(2) 0.0295(14) 0.070(2) -0.0050(15) 0.0461(19) 0.0010(14)
C13 0.0282(11) 0.0240(11) 0.0269(11) 0.0020(9) 0.0121(9) 0.0059(9)
C14 0.0418(16) 0.0463(17) 0.0368(15) 0.0074(13) 0.0141(13) 0.0229(14)
C15 0.0234(11) 0.0288(12) 0.0464(15) 0.0024(11) 0.0110(11) -0.0034(10)
C16 0.0343(18) 0.043(2) 0.145(5) 0.008(3) -0.017(2) -0.0081(16)
C17 0.0247(11) 0.0441(16) 0.0353(13) -0.0079(12) 0.0141(10) 0.0009(11)
C18 0.0301(15) 0.096(3) 0.057(2) -0.038(2) 0.0202(15) -0.0002(17)
C19 0.0331(12) 0.0205(10) 0.0279(11) 0.0022(8) 0.0195(10) -0.0019(9)
C20 0.0432(14) 0.0213(11) 0.0333(12) -0.0013(10) 0.0232(11) -0.0017(10)
C21 0.071(2) 0.0231(12) 0.0469(17) 0.0033(12) 0.0344(17) 0.0078(13)
C22 0.077(2) 0.0328(15) 0.0501(19) 0.0159(14) 0.0340(18) 0.0199(16)
C23 0.0553(19) 0.0404(16) 0.0341(14) 0.0129(12) 0.0205(14) 0.0087(14)
C24 0.0375(13) 0.0289(12) 0.0297(12) 0.0033(10) 0.0190(11) -0.0021(10)
C25 0.0406(14) 0.0275(12) 0.0373(14) -0.0085(11) 0.0205(12) 0.0002(11)
C26 0.0517(18) 0.0499(18) 0.0328(14) -0.0028(13) 0.0220(13) 0.0114(15)
C27 0.057(2) 0.0357(17) 0.078(3) -0.0229(17) 0.027(2) -0.0114(15)
C28 0.0404(15) 0.0352(14) 0.0298(13) -0.0032(11) 0.0165(11) -0.0071(12)
C29 0.103(3) 0.061(2) 0.049(2) -0.0184(18) 0.052(2) -0.031(2)
C30 0.0419(16) 0.058(2) 0.0329(14) 0.0011(14) 0.0096(13) -0.0130(15)
C31 0.0273(13) 0.0275(12) 0.069(2) -0.0099(13) 0.0256(14) -0.0012(10)
C32 0.0288(14) 0.0446(18) 0.068(2) 0.0114(16) 0.0170(15) 0.0044(13)
C33 0.080(3) 0.092(3) 0.069(3) -0.042(2) 0.060(2) -0.045(3)
C34 0.153(7) 0.389(15) 0.042(3) -0.003(5) 0.034(3) -0.181(9)
C35 0.0336(14) 0.0363(15) 0.0488(17) -0.0111(13) 0.0216(13) -0.0113(11)
C36 0.0312(14) 0.068(2) 0.0480(18) -0.0125(16) 0.0215(14) -0.0144(15)
O1S 0.0338(10) 0.0287(9) 0.0423(11) -0.0099(8) 0.0224(9) -0.0058(7)
C1S 0.0463(17) 0.0424(16) 0.0540(19) -0.0160(14) 0.0332(15) -0.0087(13)
C2S 0.094(4) 0.141(5) 0.104(4) -0.087(4) 0.076(3) -0.067(4)
C3S 0.084(3) 0.098(4) 0.082(3) -0.058(3) 0.057(3) -0.056(3)
C4S 0.0375(15) 0.0453(17) 0.0514(18) -0.0156(14) 0.0264(14) -0.0141(13)

loop_
_atom_type_symbol
_atom_type_description
_atom_type_scat_dispersion_real
_atom_type_scat_dispersion_imag
_atom_type_scat_source
C C 0.0033 0.0016 'International Tables Vol C Tables 4.2.6.8 and 6.1.1.4'
H H 0.0000 0.0000 'International Tables Vol C Tables 4.2.6.8 and 6.1.1.4'
O O 0.0106 0.0060 'International Tables Vol C Tables 4.2.6.8 and 6.1.1.4'
Al Al 0.0645 0.0514 'International Tables Vol C Tables 4.2.6.8 and 6.1.1.4'
Yb Yb -0.3850 5.5486 'International Tables Vol C Tables 4.2.6.8 and 6.1.1.4'

loop_
_geom_angle_atom_site_label_1
_geom_angle_atom_site_label_2
_geom_angle_atom_site_label_3
_geom_angle
_geom_angle_site_symmetry_1
_geom_angle_site_symmetry_3
_geom_angle_publ_flag
O2 Yb1 O1 128.87(6) . . ?
O2 Yb1 O1S 110.44(7) . . ?
O1 Yb1 O1S 117.61(6) . . ?
O2 Yb1 C31 74.21(8) . . ?
O1 Yb1 C31 118.29(9) . . ?
O1S Yb1 C31 92.56(8) . . ?
O2 Yb1 C13 90.52(7) . . ?
O1 Yb1 C13 69.94(7) . . ?
O1S Yb1 C13 94.51(7) . . ?
C31 Yb1 C13 164.63(9) . . ?
O2 Yb1 C32 89.62(8) . . ?
O1 Yb1 C32 88.05(9) . . ?
O1S Yb1 C32 112.06(9) . . ?
C31 Yb1 C32 30.50(11) . . ?
C13 Yb1 C32 151.52(10) . . ?
O2 Yb1 Al2 34.69(5) . . ?
O1 Yb1 Al2 135.44(5) . . ?
O1S Yb1 Al2 103.56(5) . . ?
C31 Yb1 Al2 39.56(7) . . ?
C13 Yb1 Al2 125.21(6) . . ?
C32 Yb1 Al2 59.83(7) . . ?
O2 Yb1 Al1 119.21(4) . . ?
O1 Yb1 Al1 33.00(4) . . ?
O1S Yb1 Al1 104.46(5) . . ?
C31 Yb1 Al1 151.21(8) . . ?
C13 Yb1 Al1 37.85(6) . . ?
C32 Yb1 Al1 120.77(8) . . ?
Al2 Yb1 Al1 148.277(19) . . ?
O2 Yb1 H13A 71.0(5) . . ?
O1 Yb1 H13A 78.4(7) . . ?
O1S Yb1 H13A 108.1(7) . . ?
C31 Yb1 H13A 143.9(4) . . ?
C13 Yb1 H13A 21.0(4) . . ?
C32 Yb1 H13A 139.4(6) . . ?
Al2 Yb1 H13A 105.4(5) . . ?
Al1 Yb1 H13A 51.3(6) . . ?
O2 Yb1 H13B 93.0(8) . . ?
O1 Yb1 H13B 84.7(6) . . ?
O1S Yb1 H13B 73.7(5) . . ?
C31 Yb1 H13B 156.9(6) . . ?
C13 Yb1 H13B 21.4(4) . . ?
C32 Yb1 H13B 172.4(5) . . ?
Al2 Yb1 H13B 124.8(8) . . ?
Al1 Yb1 H13B 51.8(6) . . ?
H13A Yb1 H13B 36.1(8) . . ?
O2 Yb1 H31A 89.4(7) . . ?
O1 Yb1 H31A 120.3(9) . . ?
O1S Yb1 H31A 72.5(5) . . ?
C31 Yb1 H31A 21.8(4) . . ?
C13 Yb1 H31A 166.0(7) . . ?
C32 Yb1 H31A 42.5(7) . . ?
Al2 Yb1 H31A 55.7(6) . . ?
Al1 Yb1 H31A 149.3(8) . . ?
H13A Yb1 H31A 159.4(10) . . ?
H13B Yb1 H31A 144.6(8) . . ?
O2 Yb1 H32B 98.3(8) . . ?
O1 Yb1 H32B 70.9(6) . . ?
O1S Yb1 H32B 121.8(8) . . ?
C31 Yb1 H32B 47.9(6) . . ?
C13 Yb1 H32B 135.7(6) . . ?
C32 Yb1 H32B 17.4(6) . . ?
Al2 Yb1 H32B 73.5(7) . . ?
Al1 Yb1 H32B 103.4(6) . . ?
H13A Yb1 H32B 129.1(10) . . ?
H13B Yb1 H32B 155.1(8) . . ?
H31A Yb1 H32B 58.1(10) . . ?
O1 Al1 C17 111.50(10) . . ?
O1 Al1 C15 111.55(10) . . ?
C17 Al1 C15 112.41(13) . . ?
O1 Al1 C13 96.06(9) . . ?
C17 Al1 C13 113.91(12) . . ?
C15 Al1 C13 110.38(12) . . ?
O1 Al1 Yb1 43.03(5) . . ?
C17 Al1 Yb1 134.34(9) . . ?
C15 Al1 Yb1 112.70(9) . . ?
C13 Al1 Yb1 54.48(7) . . ?
O2 Al2 C33 113.28(17) . . ?
O2 Al2 C35 112.20(11) . . ?
C33 Al2 C35 114.05(15) . . ?
O2 Al2 C31 100.69(10) . . ?
C33 Al2 C31 108.34(18) . . ?
C35 Al2 C31 107.14(14) . . ?
O2 Al2 Yb1 45.11(5) . . ?
C33 Al2 Yb1 121.75(12) . . ?
C35 Al2 Yb1 124.20(10) . . ?
C31 Al2 Yb1 55.65(8) . . ?
C1 O1 Al1 128.48(14) . . ?
C1 O1 Yb1 126.16(14) . . ?
Al1 O1 Yb1 103.97(8) . . ?
C19 O2 Al2 129.44(15) . . ?
C19 O2 Yb1 130.17(14) . . ?
Al2 O2 Yb1 100.20(8) . . ?
O1 C1 C2 119.5(2) . . ?
O1 C1 C6 118.8(2) . . ?
C2 C1 C6 121.6(2) . . ?
C3 C2 C1 118.0(3) . . ?
C3 C2 C7 119.2(3) . . ?
C1 C2 C7 122.8(2) . . ?
C4 C3 C2 121.6(3) . . ?
C4 C3 H3 119.2 . . ?
C2 C3 H3 119.2 . . ?
C5 C4 C3 119.5(3) . . ?
C5 C4 H4 120.2 . . ?
C3 C4 H4 120.2 . . ?
C4 C5 C6 121.7(3) . . ?
C4 C5 H5 119.2 . . ?
C6 C5 H5 119.2 . . ?
C5 C6 C1 117.6(3) . . ?
C5 C6 C10 120.5(3) . . ?
C1 C6 C10 121.8(2) . . ?
C2 C7 C9 112.0(3) . . ?
C2 C7 C8 110.6(2) . . ?
C9 C7 C8 110.1(3) . . ?
C2 C7 H7 108.0 . . ?
C9 C7 H7 108.0 . . ?
C8 C7 H7 108.0 . . ?
C7 C8 H8A 109.5 . . ?
C7 C8 H8B 109.5 . . ?
H8A C8 H8B 109.5 . . ?
C7 C8 H8C 109.5 . . ?
H8A C8 H8C 109.5 . . ?
H8B C8 H8C 109.5 . . ?
C7 C9 H9A 109.5 . . ?
C7 C9 H9B 109.5 . . ?
H9A C9 H9B 109.5 . . ?
C7 C9 H9C 109.5 . . ?
H9A C9 H9C 109.5 . . ?
H9B C9 H9C 109.5 . . ?
C6 C10 C11 113.3(3) . . ?
C6 C10 C12 110.4(3) . . ?
C11 C10 C12 109.5(2) . . ?
C6 C10 H10 107.8 . . ?
C11 C10 H10 107.8 . . ?
C12 C10 H10 107.8 . . ?
C10 C11 H11A 109.5 . . ?
C10 C11 H11B 109.5 . . ?
H11A C11 H11B 109.5 . . ?
C10 C11 H11C 109.5 . . ?
H11A C11 H11C 109.5 . . ?
H11B C11 H11C 109.5 . . ?
C10 C12 H12A 109.5 . . ?
C10 C12 H12B 109.5 . . ?
H12A C12 H12B 109.5 . . ?
C10 C12 H12C 109.5 . . ?
H12A C12 H12C 109.5 . . ?
H12B C12 H12C 109.5 . . ?
C14 C13 Al1 110.82(19) . . ?
C14 C13 Yb1 161.5(2) . . ?
Al1 C13 Yb1 87.67(9) . . ?
C14 C13 H13A 106(2) . . ?
Al1 C13 H13A 115.5(19) . . ?
Yb1 C13 H13A 62.3(19) . . ?
C14 C13 H13B 105.5(19) . . ?
Al1 C13 H13B 117(2) . . ?
Yb1 C13 H13B 65.0(19) . . ?
H13A C13 H13B 100(3) . . ?
C13 C14 H14A 109.5 . . ?
C13 C14 H14B 109.5 . . ?
H14A C14 H14B 109.5 . . ?
C13 C14 H14C 109.5 . . ?
H14A C14 H14C 109.5 . . ?
H14B C14 H14C 109.5 . . ?
C16 C15 Al1 114.8(2) . . ?
C16 C15 H15A 108.6 . . ?
Al1 C15 H15A 108.6 . . ?
C16 C15 H15B 108.6 . . ?
Al1 C15 H15B 108.6 . . ?
H15A C15 H15B 107.5 . . ?
C15 C16 H16A 109.5 . . ?
C15 C16 H16B 109.5 . . ?
H16A C16 H16B 109.5 . . ?
C15 C16 H16C 109.5 . . ?
H16A C16 H16C 109.5 . . ?
H16B C16 H16C 109.5 . . ?
C18 C17 Al1 115.5(2) . . ?
C18 C17 H17A 108.4 . . ?
Al1 C17 H17A 108.4 . . ?
C18 C17 H17B 108.4 . . ?
Al1 C17 H17B 108.4 . . ?
H17A C17 H17B 107.5 . . ?
C17 C18 H18A 109.5 . . ?
C17 C18 H18B 109.5 . . ?
H18A C18 H18B 109.5 . . ?
C17 C18 H18C 109.5 . . ?
H18A C18 H18C 109.5 . . ?
H18B C18 H18C 109.5 . . ?
O2 C19 C20 119.8(2) . . ?
O2 C19 C24 119.4(2) . . ?
C20 C19 C24 120.7(2) . . ?
C21 C20 C19 118.2(3) . . ?
C21 C20 C25 119.4(2) . . ?
C19 C20 C25 122.3(2) . . ?
C22 C21 C20 121.7(3) . . ?
C22 C21 H21 119.1 . . ?
C20 C21 H21 119.1 . . ?
C21 C22 C23 119.4(3) . . ?
C21 C22 H22 120.3 . . ?
C23 C22 H22 120.3 . . ?
C22 C23 C24 121.7(3) . . ?
C22 C23 H23 119.2 . . ?
C24 C23 H23 119.2 . . ?
C23 C24 C19 118.3(3) . . ?
C23 C24 C28 119.1(3) . . ?
C19 C24 C28 122.5(2) . . ?
C20 C25 C27 112.6(3) . . ?
C20 C25 C26 109.9(2) . . ?
C27 C25 C26 110.3(3) . . ?
C20 C25 H25 108.0 . . ?
C27 C25 H25 108.0 . . ?
C26 C25 H25 108.0 . . ?
C25 C26 H26A 109.5 . . ?
C25 C26 H26B 109.5 . . ?
H26A C26 H26B 109.5 . . ?
C25 C26 H26C 109.5 . . ?
H26A C26 H26C 109.5 . . ?
H26B C26 H26C 109.5 . . ?
C25 C27 H27A 109.5 . . ?
C25 C27 H27B 109.5 . . ?
H27A C27 H27B 109.5 . . ?
C25 C27 H27C 109.5 . . ?
H27A C27 H27C 109.5 . . ?
H27B C27 H27C 109.5 . . ?
C24 C28 C29 111.3(3) . . ?
C24 C28 C30 111.8(3) . . ?
C29 C28 C30 110.3(3) . . ?
C24 C28 H28 107.8 . . ?
C29 C28 H28 107.8 . . ?
C30 C28 H28 107.8 . . ?
C28 C29 H29A 109.5 . . ?
C28 C29 H29B 109.5 . . ?
H29A C29 H29B 109.5 . . ?
C28 C29 H29C 109.5 . . ?
H29A C29 H29C 109.5 . . ?
H29B C29 H29C 109.5 . . ?
C28 C30 H30A 109.5 . . ?
C28 C30 H30B 109.5 . . ?
H30A C30 H30B 109.5 . . ?
C28 C30 H30C 109.5 . . ?
H30A C30 H30C 109.5 . . ?
H30B C30 H30C 109.5 . . ?
C32 C31 Al2 119.7(2) . . ?
C32 C31 Yb1 88.02(18) . . ?
Al2 C31 Yb1 84.79(10) . . ?
C32 C31 H31A 106(2) . . ?
Al2 C31 H31A 122(2) . . ?
Yb1 C31 H31A 63(2) . . ?
C32 C31 H31B 103(2) . . ?
Al2 C31 H31B 91(2) . . ?
Yb1 C31 H31B 169(2) . . ?
H31A C31 H31B 111(3) . . ?
C31 C32 Yb1 61.48(15) . . ?
C31 C32 H32A 113(3) . . ?
Yb1 C32 H32A 126(2) . . ?
C31 C32 H32B 110(3) . . ?
Yb1 C32 H32B 49(2) . . ?
H32A C32 H32B 107(2) . . ?
C31 C32 H32C 109(3) . . ?
Yb1 C32 H32C 125(2) . . ?
H32A C32 H32C 108(2) . . ?
H32B C32 H32C 109(2) . . ?
C34 C33 Al2 123.7(4) . . ?
C34 C33 H33A 106.4 . . ?
Al2 C33 H33A 106.4 . . ?
C34 C33 H33B 106.4 . . ?
Al2 C33 H33B 106.4 . . ?
H33A C33 H33B 106.5 . . ?
C33 C34 H34A 109.5 . . ?
C33 C34 H34B 109.5 . . ?
H34A C34 H34B 109.5 . . ?
C33 C34 H34C 109.5 . . ?
H34A C34 H34C 109.5 . . ?
H34B C34 H34C 109.5 . . ?
C36 C35 Al2 111.4(2) . . ?
C36 C35 H35A 109.4 . . ?
Al2 C35 H35A 109.4 . . ?
C36 C35 H35B 109.4 . . ?
Al2 C35 H35B 109.4 . . ?
H35A C35 H35B 108.0 . . ?
C35 C36 H36A 109.5 . . ?
C35 C36 H36B 109.5 . . ?
H36A C36 H36B 109.5 . . ?
C35 C36 H36C 109.5 . . ?
H36A C36 H36C 109.5 . . ?
H36B C36 H36C 109.5 . . ?
C4S O1S C1S 108.7(2) . . ?
C4S O1S Yb1 127.19(16) . . ?
C1S O1S Yb1 124.06(16) . . ?
O1S C1S C2S 106.7(3) . . ?
O1S C1S H1SA 110.4 . . ?
C2S C1S H1SA 110.4 . . ?
O1S C1S H1SB 110.4 . . ?
C2S C1S H1SB 110.4 . . ?
H1SA C1S H1SB 108.6 . . ?
C3S C2S C1S 108.1(3) . . ?
C3S C2S H2SA 110.1 . . ?
C1S C2S H2SA 110.1 . . ?
C3S C2S H2SB 110.1 . . ?
C1S C2S H2SB 110.1 . . ?
H2SA C2S H2SB 108.4 . . ?
C2S C3S C4S 107.8(3) . . ?
C2S C3S H3SA 110.2 . . ?
C4S C3S H3SA 110.2 . . ?
C2S C3S H3SB 110.2 . . ?
C4S C3S H3SB 110.2 . . ?
H3SA C3S H3SB 108.5 . . ?
O1S C4S C3S 106.1(3) . . ?
O1S C4S H4SA 110.5 . . ?
C3S C4S H4SA 110.5 . . ?
O1S C4S H4SB 110.5 . . ?
C3S C4S H4SB 110.5 . . ?
H4SA C4S H4SB 108.7 . . ?

loop_
_geom_bond_atom_site_label_1
_geom_bond_atom_site_label_2
_geom_bond_distance
_geom_bond_site_symmetry_2
_geom_bond_publ_flag
Yb1 O2 2.3057(17) . ?
Yb1 O1 2.3303(17) . ?
Yb1 O1S 2.3873(19) . ?
Yb1 C31 2.656(3) . ?
Yb1 C13 2.700(2) . ?
Yb1 C32 3.020(3) . ?
Yb1 Al2 3.2032(8) . ?
Yb1 Al1 3.3142(7) . ?
Yb1 H13A 2.41(3) . ?
Yb1 H13B 2.45(3) . ?
Yb1 H31A 2.38(4) . ?
Yb1 H32B 2.48(4) . ?
Al1 O1 1.8603(18) . ?
Al1 C17 1.981(3) . ?
Al1 C15 1.987(3) . ?
Al1 C13 2.035(3) . ?
Al2 O2 1.8524(19) . ?
Al2 C33 1.969(4) . ?
Al2 C35 1.980(3) . ?
Al2 C31 2.049(3) . ?
O1 C1 1.388(3) . ?
O2 C19 1.381(3) . ?
C1 C2 1.403(4) . ?
C1 C6 1.412(3) . ?
C2 C3 1.398(4) . ?
C2 C7 1.518(4) . ?
C3 C4 1.385(5) . ?
C3 H3 0.9500 . ?
C4 C5 1.379(5) . ?
C4 H4 0.9500 . ?
C5 C6 1.402(4) . ?
C5 H5 0.9500 . ?
C6 C10 1.511(4) . ?
C7 C9 1.531(5) . ?
C7 C8 1.543(4) . ?
C7 H7 1.0000 . ?
C8 H8A 0.9800 . ?
C8 H8B 0.9800 . ?
C8 H8C 0.9800 . ?
C9 H9A 0.9800 . ?
C9 H9B 0.9800 . ?
C9 H9C 0.9800 . ?
C10 C11 1.518(4) . ?
C10 C12 1.533(4) . ?
C10 H10 1.0000 . ?
C11 H11A 0.9800 . ?
C11 H11B 0.9800 . ?
C11 H11C 0.9800 . ?
C12 H12A 0.9800 . ?
C12 H12B 0.9800 . ?
C12 H12C 0.9800 . ?
C13 C14 1.542(4) . ?
C13 H13A 0.974(17) . ?
C13 H13B 0.988(17) . ?
C14 H14A 0.9800 . ?
C14 H14B 0.9800 . ?
C14 H14C 0.9800 . ?
C15 C16 1.499(4) . ?
C15 H15A 0.9900 . ?
C15 H15B 0.9900 . ?
C16 H16A 0.9800 . ?
C16 H16B 0.9800 . ?
C16 H16C 0.9800 . ?
C17 C18 1.536(4) . ?
C17 H17A 0.9900 . ?
C17 H17B 0.9900 . ?
C18 H18A 0.9800 . ?
C18 H18B 0.9800 . ?
C18 H18C 0.9800 . ?
C19 C20 1.404(3) . ?
C19 C24 1.409(4) . ?
C20 C21 1.396(4) . ?
C20 C25 1.516(4) . ?
C21 C22 1.377(5) . ?
C21 H21 0.9500 . ?
C22 C23 1.377(5) . ?
C22 H22 0.9500 . ?
C23 C24 1.393(4) . ?
C23 H23 0.9500 . ?
C24 C28 1.510(4) . ?
C25 C27 1.528(4) . ?
C25 C26 1.535(4) . ?
C25 H25 1.0000 . ?
C26 H26A 0.9800 . ?
C26 H26B 0.9800 . ?
C26 H26C 0.9800 . ?
C27 H27A 0.9800 . ?
C27 H27B 0.9800 . ?
C27 H27C 0.9800 . ?
C28 C29 1.523(4) . ?
C28 C30 1.523(4) . ?
C28 H28 1.0000 . ?
C29 H29A 0.9800 . ?
C29 H29B 0.9800 . ?
C29 H29C 0.9800 . ?
C30 H30A 0.9800 . ?
C30 H30B 0.9800 . ?
C30 H30C 0.9800 . ?
C31 C32 1.534(5) . ?
C31 H31A 0.988(18) . ?
C31 H31B 0.978(18) . ?
C32 H32A 0.989(17) . ?
C32 H32B 0.986(17) . ?
C32 H32C 0.978(17) . ?
C33 C34 1.351(6) . ?
C33 H33A 0.9900 . ?
C33 H33B 0.9900 . ?
C34 H34A 0.9800 . ?
C34 H34B 0.9800 . ?
C34 H34C 0.9800 . ?
C35 C36 1.537(4) . ?
C35 H35A 0.9900 . ?
C35 H35B 0.9900 . ?
C36 H36A 0.9800 . ?
C36 H36B 0.9800 . ?
C36 H36C 0.9800 . ?
O1S C4S 1.453(3) . ?
O1S C1S 1.457(3) . ?
C1S C2S 1.466(5) . ?
C1S H1SA 0.9900 . ?
C1S H1SB 0.9900 . ?
C2S C3S 1.420(6) . ?
C2S H2SA 0.9900 . ?
C2S H2SB 0.9900 . ?
C3S C4S 1.492(5) . ?
C3S H3SA 0.9900 . ?
C3S H3SB 0.9900 . ?
C4S H4SA 0.9900 . ?
C4S H4SB 0.9900 . ?

loop_
_geom_torsion_atom_site_label_1
_geom_torsion_atom_site_label_2
_geom_torsion_atom_site_label_3
_geom_torsion_atom_site_label_4
_geom_torsion
_geom_torsion_site_symmetry_1
_geom_torsion_site_symmetry_2
_geom_torsion_site_symmetry_3
_geom_torsion_site_symmetry_4
_geom_torsion_publ_flag
O2 Yb1 Al1 O1 -117.33(9) . . . . ?
O1S Yb1 Al1 O1 118.80(10) . . . . ?
C31 Yb1 Al1 O1 -5.61(16) . . . . ?
C13 Yb1 Al1 O1 -162.71(13) . . . . ?
C32 Yb1 Al1 O1 -8.42(12) . . . . ?
Al2 Yb1 Al1 O1 -89.84(9) . . . . ?
O2 Yb1 Al1 C17 -44.55(14) . . . . ?
O1 Yb1 Al1 C17 72.78(15) . . . . ?
O1S Yb1 Al1 C17 -168.42(14) . . . . ?
C31 Yb1 Al1 C17 67.17(19) . . . . ?
C13 Yb1 Al1 C17 -89.93(16) . . . . ?
C32 Yb1 Al1 C17 64.36(16) . . . . ?
Al2 Yb1 Al1 C17 -17.06(14) . . . . ?
O2 Yb1 Al1 C15 144.89(11) . . . . ?
O1 Yb1 Al1 C15 -97.78(12) . . . . ?
O1S Yb1 Al1 C15 21.02(11) . . . . ?
C31 Yb1 Al1 C15 -103.39(16) . . . . ?
C13 Yb1 Al1 C15 99.51(13) . . . . ?
C32 Yb1 Al1 C15 -106.20(12) . . . . ?
Al2 Yb1 Al1 C15 172.38(10) . . . . ?
O2 Yb1 Al1 C13 45.38(11) . . . . ?
O1 Yb1 Al1 C13 162.71(13) . . . . ?
O1S Yb1 Al1 C13 -78.49(11) . . . . ?
C31 Yb1 Al1 C13 157.10(16) . . . . ?
C32 Yb1 Al1 C13 154.29(12) . . . . ?
Al2 Yb1 Al1 C13 72.87(10) . . . . ?
O1 Yb1 Al2 O2 -95.99(10) . . . . ?
O1S Yb1 Al2 O2 106.42(9) . . . . ?
C31 Yb1 Al2 O2 -176.28(15) . . . . ?
C13 Yb1 Al2 O2 0.80(11) . . . . ?
C32 Yb1 Al2 O2 -145.73(12) . . . . ?
Al1 Yb1 Al2 O2 -45.07(9) . . . . ?
O2 Yb1 Al2 C33 -92.3(2) . . . . ?
O1 Yb1 Al2 C33 171.7(2) . . . . ?
O1S Yb1 Al2 C33 14.1(2) . . . . ?
C31 Yb1 Al2 C33 91.5(2) . . . . ?
C13 Yb1 Al2 C33 -91.5(2) . . . . ?
C32 Yb1 Al2 C33 122.0(2) . . . . ?
Al1 Yb1 Al2 C33 -137.3(2) . . . . ?
O2 Yb1 Al2 C35 88.16(14) . . . . ?
O1 Yb1 Al2 C35 -7.83(14) . . . . ?
O1S Yb1 Al2 C35 -165.43(13) . . . . ?
C31 Yb1 Al2 C35 -88.12(17) . . . . ?
C13 Yb1 Al2 C35 88.96(14) . . . . ?
C32 Yb1 Al2 C35 -57.57(15) . . . . ?
Al1 Yb1 Al2 C35 43.09(13) . . . . ?
O2 Yb1 Al2 C31 176.28(15) . . . . ?
O1 Yb1 Al2 C31 80.29(13) . . . . ?
O1S Yb1 Al2 C31 -77.30(13) . . . . ?
C13 Yb1 Al2 C31 177.08(14) . . . . ?
C32 Yb1 Al2 C31 30.55(15) . . . . ?
Al1 Yb1 Al2 C31 131.21(12) . . . . ?
C17 Al1 O1 C1 60.2(2) . . . . ?
C15 Al1 O1 C1 -66.4(2) . . . . ?
C13 Al1 O1 C1 178.9(2) . . . . ?
Yb1 Al1 O1 C1 -167.1(2) . . . . ?
C17 Al1 O1 Yb1 -132.76(11) . . . . ?
C15 Al1 O1 Yb1 100.65(12) . . . . ?
C13 Al1 O1 Yb1 -14.08(10) . . . . ?
O2 Yb1 O1 C1 -107.72(18) . . . . ?
O1S Yb1 O1 C1 94.20(19) . . . . ?
C31 Yb1 O1 C1 -15.6(2) . . . . ?
C13 Yb1 O1 C1 178.7(2) . . . . ?
C32 Yb1 O1 C1 -19.77(19) . . . . ?
Al2 Yb1 O1 C1 -61.1(2) . . . . ?
Al1 Yb1 O1 C1 167.5(2) . . . . ?
O2 Yb1 O1 Al1 84.83(10) . . . . ?
O1S Yb1 O1 Al1 -73.26(9) . . . . ?
C31 Yb1 O1 Al1 176.94(9) . . . . ?
C13 Yb1 O1 Al1 11.20(8) . . . . ?
C32 Yb1 O1 Al1 172.77(10) . . . . ?
Al2 Yb1 O1 Al1 131.46(6) . . . . ?
C33 Al2 O2 C19 -63.0(3) . . . . ?
C35 Al2 O2 C19 67.9(2) . . . . ?
C31 Al2 O2 C19 -178.5(2) . . . . ?
Yb1 Al2 O2 C19 -175.3(2) . . . . ?
C33 Al2 O2 Yb1 112.33(16) . . . . ?
C35 Al2 O2 Yb1 -116.77(12) . . . . ?
C31 Al2 O2 Yb1 -3.13(12) . . . . ?
O1 Yb1 O2 C19 -68.4(2) . . . . ?
O1S Yb1 O2 C19 90.96(19) . . . . ?
C31 Yb1 O2 C19 177.8(2) . . . . ?
C13 Yb1 O2 C19 -4.0(2) . . . . ?
C32 Yb1 O2 C19 -155.6(2) . . . . ?
Al2 Yb1 O2 C19 175.3(2) . . . . ?
Al1 Yb1 O2 C19 -29.9(2) . . . . ?
O1 Yb1 O2 Al2 116.33(8) . . . . ?
O1S Yb1 O2 Al2 -84.34(9) . . . . ?
C31 Yb1 O2 Al2 2.46(10) . . . . ?
C13 Yb1 O2 Al2 -179.35(9) . . . . ?
C32 Yb1 O2 Al2 29.13(10) . . . . ?
Al1 Yb1 O2 Al2 154.76(5) . . . . ?
Al1 O1 C1 C2 -91.1(3) . . . . ?
Yb1 O1 C1 C2 104.6(2) . . . . ?
Al1 O1 C1 C6 92.6(2) . . . . ?
Yb1 O1 C1 C6 -71.8(3) . . . . ?
O1 C1 C2 C3 -176.1(2) . . . . ?
C6 C1 C2 C3 0.2(4) . . . . ?
O1 C1 C2 C7 1.7(4) . . . . ?
C6 C1 C2 C7 178.0(2) . . . . ?
C1 C2 C3 C4 -0.2(4) . . . . ?
C7 C2 C3 C4 -178.1(3) . . . . ?
C2 C3 C4 C5 0.0(5) . . . . ?
C3 C4 C5 C6 0.2(5) . . . . ?
C4 C5 C6 C1 -0.2(4) . . . . ?
C4 C5 C6 C10 177.0(3) . . . . ?
O1 C1 C6 C5 176.3(2) . . . . ?
C2 C1 C6 C5 0.0(4) . . . . ?
O1 C1 C6 C10 -0.8(3) . . . . ?
C2 C1 C6 C10 -177.1(2) . . . . ?
C3 C2 C7 C9 -52.3(3) . . . . ?
C1 C2 C7 C9 129.9(3) . . . . ?
C3 C2 C7 C8 71.0(4) . . . . ?
C1 C2 C7 C8 -106.8(3) . . . . ?
C5 C6 C10 C11 51.1(3) . . . . ?
C1 C6 C10 C11 -131.9(3) . . . . ?
C5 C6 C10 C12 -72.1(3) . . . . ?
C1 C6 C10 C12 104.8(3) . . . . ?
O1 Al1 C13 C14 -166.8(2) . . . . ?
C17 Al1 C13 C14 -50.1(2) . . . . ?
C15 Al1 C13 C14 77.5(2) . . . . ?
Yb1 Al1 C13 C14 -178.6(2) . . . . ?
O1 Al1 C13 Yb1 11.77(8) . . . . ?
C17 Al1 C13 Yb1 128.53(10) . . . . ?
C15 Al1 C13 Yb1 -103.92(11) . . . . ?
O2 Yb1 C13 C14 34.2(6) . . . . ?
O1 Yb1 C13 C14 165.9(7) . . . . ?
O1S Yb1 C13 C14 -76.3(6) . . . . ?
C31 Yb1 C13 C14 40.8(8) . . . . ?
C32 Yb1 C13 C14 124.4(6) . . . . ?
Al2 Yb1 C13 C14 33.8(7) . . . . ?
Al1 Yb1 C13 C14 175.8(7) . . . . ?
O2 Yb1 C13 Al1 -141.59(9) . . . . ?
O1 Yb1 C13 Al1 -9.93(7) . . . . ?
O1S Yb1 C13 Al1 107.86(9) . . . . ?
C31 Yb1 C13 Al1 -135.0(3) . . . . ?
C32 Yb1 C13 Al1 -51.4(2) . . . . ?
Al2 Yb1 C13 Al1 -142.05(5) . . . . ?
O1 Al1 C15 C16 -156.8(3) . . . . ?
C17 Al1 C15 C16 77.1(4) . . . . ?
C13 Al1 C15 C16 -51.3(4) . . . . ?
Yb1 Al1 C15 C16 -110.2(3) . . . . ?
O1 Al1 C17 C18 -166.9(3) . . . . ?
C15 Al1 C17 C18 -40.8(3) . . . . ?
C13 Al1 C17 C18 85.7(3) . . . . ?
Yb1 Al1 C17 C18 148.6(2) . . . . ?
Al2 O2 C19 C20 -90.6(3) . . . . ?
Yb1 O2 C19 C20 95.4(3) . . . . ?
Al2 O2 C19 C24 92.4(3) . . . . ?
Yb1 O2 C19 C24 -81.6(3) . . . . ?
O2 C19 C20 C21 -177.8(2) . . . . ?
C24 C19 C20 C21 -0.9(4) . . . . ?
O2 C19 C20 C25 -1.1(4) . . . . ?
C24 C19 C20 C25 175.8(2) . . . . ?
C19 C20 C21 C22 0.4(5) . . . . ?
C25 C20 C21 C22 -176.4(3) . . . . ?
C20 C21 C22 C23 0.0(6) . . . . ?
C21 C22 C23 C24 0.1(6) . . . . ?
C22 C23 C24 C19 -0.6(5) . . . . ?
C22 C23 C24 C28 178.3(3) . . . . ?
O2 C19 C24 C23 177.9(2) . . . . ?
C20 C19 C24 C23 1.0(4) . . . . ?
O2 C19 C24 C28 -0.9(4) . . . . ?
C20 C19 C24 C28 -177.9(2) . . . . ?
C21 C20 C25 C27 -60.4(4) . . . . ?
C19 C20 C25 C27 122.9(3) . . . . ?
C21 C20 C25 C26 63.0(4) . . . . ?
C19 C20 C25 C26 -113.7(3) . . . . ?
C23 C24 C28 C29 57.7(4) . . . . ?
C19 C24 C28 C29 -123.4(3) . . . . ?
C23 C24 C28 C30 -66.1(3) . . . . ?
C19 C24 C28 C30 112.8(3) . . . . ?
O2 Al2 C31 C32 -82.0(2) . . . . ?
C33 Al2 C31 C32 158.9(2) . . . . ?
C35 Al2 C31 C32 35.4(3) . . . . ?
Yb1 Al2 C31 C32 -84.7(2) . . . . ?
O2 Al2 C31 Yb1 2.68(10) . . . . ?
C33 Al2 C31 Yb1 -116.42(16) . . . . ?
C35 Al2 C31 Yb1 120.11(11) . . . . ?
O2 Yb1 C31 C32 117.82(19) . . . . ?
O1 Yb1 C31 C32 -8.2(2) . . . . ?
O1S Yb1 C31 C32 -131.66(18) . . . . ?
C13 Yb1 C31 C32 111.0(4) . . . . ?
Al2 Yb1 C31 C32 120.0(2) . . . . ?
Al1 Yb1 C31 C32 -4.8(3) . . . . ?
O2 Yb1 C31 Al2 -2.20(9) . . . . ?
O1 Yb1 C31 Al2 -128.24(10) . . . . ?
O1S Yb1 C31 Al2 108.32(11) . . . . ?
C13 Yb1 C31 Al2 -9.0(4) . . . . ?
C32 Yb1 C31 Al2 -120.0(2) . . . . ?
Al1 Yb1 C31 Al2 -124.77(12) . . . . ?
Al2 C31 C32 Yb1 82.86(17) . . . . ?
O2 Yb1 C32 C31 -58.33(18) . . . . ?
O1 Yb1 C32 C31 172.76(18) . . . . ?
O1S Yb1 C32 C31 53.64(19) . . . . ?
C13 Yb1 C32 C31 -148.73(19) . . . . ?
Al2 Yb1 C32 C31 -39.63(16) . . . . ?
Al1 Yb1 C32 C31 177.34(15) . . . . ?
O2 Al2 C33 C34 116.9(8) . . . . ?
C35 Al2 C33 C34 -13.1(8) . . . . ?
C31 Al2 C33 C34 -132.3(8) . . . . ?
Yb1 Al2 C33 C34 167.3(7) . . . . ?
O2 Al2 C35 C36 169.5(2) . . . . ?
C33 Al2 C35 C36 -60.0(3) . . . . ?
C31 Al2 C35 C36 59.9(3) . . . . ?
Yb1 Al2 C35 C36 119.6(2) . . . . ?
O2 Yb1 O1S C4S -132.0(2) . . . . ?
O1 Yb1 O1S C4S 30.0(3) . . . . ?
C31 Yb1 O1S C4S 153.9(3) . . . . ?
C13 Yb1 O1S C4S -39.7(2) . . . . ?
C32 Yb1 O1S C4S 129.8(2) . . . . ?
Al2 Yb1 O1S C4S -167.6(2) . . . . ?
Al1 Yb1 O1S C4S -2.6(2) . . . . ?
O2 Yb1 O1S C1S 49.3(2) . . . . ?
O1 Yb1 O1S C1S -148.7(2) . . . . ?
C31 Yb1 O1S C1S -24.8(2) . . . . ?
C13 Yb1 O1S C1S 141.6(2) . . . . ?
C32 Yb1 O1S C1S -48.9(3) . . . . ?
Al2 Yb1 O1S C1S 13.7(2) . . . . ?
Al1 Yb1 O1S C1S 178.7(2) . . . . ?
C4S O1S C1S C2S 7.9(5) . . . . ?
Yb1 O1S C1S C2S -173.2(4) . . . . ?
O1S C1S C2S C3S -15.1(7) . . . . ?
C1S C2S C3S C4S 16.4(7) . . . . ?
C1S O1S C4S C3S 1.9(4) . . . . ?
Yb1 O1S C4S C3S -176.9(3) . . . . ?
C2S C3S C4S O1S -11.4(6) . . . . ?
